data_2239721
loop_
_publ_author_name
'El-kaheli, Mohamed N.'
'El-mehdawi, Ramadan M.'
'Abuhmaiera, Ramadan G.'
'Ben Younes, Mufida M.'
'Treish, Fathia A.'
'Guerri, Annalisa'
'Bazzicalupi, Carla'

_publ_section_title
;
 Poly[[(\m~4~-benzene-1,3,5-tricarboxylato-\k^4^<i>O</i>^1^:<i>O</i>^1'^:<i>O</i>^2^:<i>O</i>^3^)bis(2,2-bipyridine-\k^2^<i>N</i>,<i>N</i>')(\m~2~-hydroxido)dicopper(II)]
 trihydrate]
;
_journal_issue 7
_journal_name_full 'Acta Crystallographica Section E'
_journal_page_first m270
_journal_page_last m271
_journal_paper_doi 10.1107/S1600536814013877
_journal_volume 70
_journal_year 2014
_chemical_formula_iupac '[Cu2 (C9 H3 O6) (O H) (C10 H8 N2)2], 3H2 O'
_chemical_formula_moiety '(C29 H26 Cu2 N4 O10)n'
_chemical_formula_sum 'C29 H26 Cu2 N4 O10'
_chemical_formula_weight 717.62
_chemical_name_systematic
'Poly[[(\m~4~-benzene-1,3,5-tricarboxylato-\k^4^<i>O</i>^1^:<i>O</i>^1'^:<i>O</i>^2^:<i>O</i>^3^)bis(2,2-bipyridine-\k^2^<i>N</i>,<i>N</i>')(\m~2~-hydroxido)dicopper(II)] trihydrate]'
_space_group_crystal_system monoclinic
_space_group_IT_number 14
_space_group_name_Hall '-P 2ybc'
_space_group_name_H-M_alt 'P 1 21/c 1'
_symmetry_space_group_name_Hall '-P 2ybc'
_symmetry_space_group_name_H-M 'P 1 21/c 1'
_atom_sites_solution_hydrogens mixed
_atom_sites_solution_primary direct
_atom_sites_solution_secondary difmap
_audit_creation_method SHELXL-2012
_cell_angle_alpha 90.00
_cell_angle_beta 102.426(6)
_cell_angle_gamma 90.00
_cell_formula_units_Z 4
_cell_length_a 16.4930(10)
_cell_length_b 9.7017(5)
_cell_length_c 17.9080(10)
_cell_measurement_reflns_used 4560
_cell_measurement_temperature 150
_cell_measurement_theta_max 28.8259
_cell_measurement_theta_min 4.1927
_cell_volume 2798.3(3)
_computing_cell_refinement
;
CrysAlis RED (Oxford Diffraction, 2007)
;
_computing_data_collection
;
CrysAlis CCD (Oxford Diffraction, 2007)
;
_computing_data_reduction
;
CrysAlis RED (Oxford Diffraction, 2007)
;
_computing_molecular_graphics 'Mercury (Macrae <i>et al.</i>, 2008)'
_computing_publication_material 'publCIF (Westrip, 2010)'
_computing_structure_refinement 'SHELX2013 (Sheldrick, 2008)'
_computing_structure_solution 'SIR92 (Altomare <i>et al.</i>, 1993)'
_diffrn_ambient_temperature 150
_diffrn_detector_area_resol_mean 16.4547
_diffrn_measured_fraction_theta_full 0.999
_diffrn_measured_fraction_theta_max 0.848
_diffrn_measurement_device_type 'Oxford Diffraction Xcalibur Sapphire3'
_diffrn_measurement_method 'omega scan'
_diffrn_radiation_monochromator graphite
_diffrn_radiation_source 'Enhance (Mo) X-ray Source'
_diffrn_radiation_type MoK\a
_diffrn_radiation_wavelength 0.71073
_diffrn_reflns_av_R_equivalents 0.0350
_diffrn_reflns_limit_h_max 18
_diffrn_reflns_limit_h_min -20
_diffrn_reflns_limit_k_max 12
_diffrn_reflns_limit_k_min -10
_diffrn_reflns_limit_l_max 20
_diffrn_reflns_limit_l_min -24
_diffrn_reflns_number 11267
_diffrn_reflns_theta_full 25.000
_diffrn_reflns_theta_max 28.889
_diffrn_reflns_theta_min 2.329
_exptl_absorpt_coefficient_mu 1.588
_exptl_absorpt_correction_T_max 0.810
_exptl_absorpt_correction_T_min 0.760
_exptl_absorpt_correction_type multi-scan
_exptl_absorpt_process_details
;
(CrysAlis PRO; Oxford Diffraction, 2010)
;
_exptl_crystal_colour blue
_exptl_crystal_density_diffrn 1.703
_exptl_crystal_density_method 'not measured'
_exptl_crystal_description prismatic
_exptl_crystal_F_000 1456
_exptl_crystal_size_max 0.2
_exptl_crystal_size_mid 0.2
_exptl_crystal_size_min 0.1
_refine_diff_density_max 1.446
_refine_diff_density_min -0.660
_refine_ls_extinction_method none
_refine_ls_goodness_of_fit_ref 0.938
_refine_ls_hydrogen_treatment mixed
_refine_ls_matrix_type full
_refine_ls_number_parameters 434
_refine_ls_number_reflns 6245
_refine_ls_number_restraints 1
_refine_ls_restrained_S_all 0.938
_refine_ls_R_factor_all 0.0696
_refine_ls_R_factor_gt 0.0419
_refine_ls_shift/su_max 0.001
_refine_ls_shift/su_mean 0.000
_refine_ls_structure_factor_coef Fsqd
_refine_ls_weighting_details
;
 w=1/[\s^2^(Fo^2^)+(0.0493P)^2^]
 where P=(Fo^2^+2Fc^2^)/3
;
_refine_ls_weighting_scheme calc
_refine_ls_wR_factor_gt 0.0938
_refine_ls_wR_factor_ref 0.0990
_reflns_number_gt 4210
_reflns_number_total 6245
_reflns_threshold_expression I>2\s(I)
_cod_data_source_file cv5448sup1.cf
_cod_data_source_block I
_cod_original_cell_volume 2798.1(3)
_cod_database_code 2239721
_shelx_space_group_comment
;
The symmetry employed for this shelxl refinement is uniquely defined
by the following loop, which should always be used as a source of
symmetry information in preference to the above space-group names.
They are only intended as comments.
;
_shelxl_version_number .000002012

loop_
_space_group_symop_operation_xyz
'x, y, z'
'-x, y+1/2, -z+1/2'
'-x, -y, -z'
'x, -y-1/2, z-1/2'

loop_
_atom_site_type_symbol
_atom_site_label
_atom_site_fract_x
_atom_site_fract_y
_atom_site_fract_z
_atom_site_U_iso_or_equiv
_atom_site_adp_type
_atom_site_calc_flag
_atom_site_occupancy
Cu Cu1 0.15663(3) 1.12441(4) 0.51735(2) 0.01664(11) Uani d 1
Cu Cu2 0.34511(3) 0.94695(4) 0.52697(2) 0.01641(11) Uani d 1
N N1 0.06719(18) 1.2037(3) 0.56556(15) 0.0193(6) Uani d 1
N N2 0.11195(18) 0.9485(3) 0.55432(16) 0.0205(6) Uani d 1
N N3 0.45778(18) 0.8754(3) 0.57948(15) 0.0184(6) Uani d 1
N N4 0.40277(18) 1.1262(3) 0.56267(15) 0.0177(6) Uani d 1
O O1 0.17136(15) 1.2007(2) 0.96699(12) 0.0212(6) Uani d 1
O O2 0.24185(15) 1.0324(2) 0.48006(12) 0.0192(5) Uani d 1
O O3 0.24286(15) 1.1348(2) 0.63702(12) 0.0179(5) Uani d 1
O O4 0.30490(15) 0.9281(2) 0.64187(12) 0.0173(5) Uani d 1
O O5 0.13890(16) 1.3084(2) 0.85481(13) 0.0247(6) Uani d 1
O O6 0.31266(15) 0.7355(2) 0.98045(12) 0.0208(5) Uani d 1
O O7 0.3028(2) 0.6298(2) 0.86878(14) 0.0352(7) Uani d 1
O OW1 0.3559(2) 0.6465(3) 0.67326(16) 0.0298(7) Uani d 1
O OW2 0.1725(3) 0.5142(4) 0.76325(19) 0.0457(9) Uani d 1
O OW3 0.2372(2) 1.4313(3) 0.64258(18) 0.0349(7) Uani d 1
C C1 0.0448(2) 1.3358(4) 0.5645(2) 0.0235(8) Uani d 1
H H1 0.0702 1.3998 0.5364 0.028 Uiso calc 1
C C2 -0.0140(2) 1.3825(4) 0.6028(2) 0.0303(9) Uani d 1
H H2 -0.0294 1.4770 0.6004 0.036 Uiso calc 1
C C3 -0.0502(3) 1.2912(4) 0.6446(2) 0.0351(10) Uani d 1
H H3 -0.0898 1.3218 0.6725 0.042 Uiso calc 1
C C4 -0.0276(3) 1.1533(4) 0.6451(2) 0.0340(10) Uani d 1
H H4 -0.0527 1.0873 0.6722 0.041 Uiso calc 1
C C5 0.0316(2) 1.1135(4) 0.60598(18) 0.0219(8) Uani d 1
C C6 0.0611(2) 0.9704(4) 0.6032(2) 0.0227(8) Uani d 1
C C7 0.0414(3) 0.8645(4) 0.6488(2) 0.0314(9) Uani d 1
H H7 0.0059 0.8809 0.6831 0.038 Uiso calc 1
C C8 0.0744(3) 0.7355(4) 0.6431(2) 0.0381(11) Uani d 1
H H8 0.0622 0.6621 0.6741 0.046 Uiso calc 1
C C9 0.1252(3) 0.7130(4) 0.5925(2) 0.0319(9) Uani d 1
H H9 0.1481 0.6244 0.5880 0.038 Uiso calc 1
C C10 0.1423(2) 0.8217(4) 0.5483(2) 0.0253(8) Uani d 1
H H10 0.1764 0.8061 0.5126 0.030 Uiso calc 1
C C11 0.4853(2) 0.7458(4) 0.5792(2) 0.0246(8) Uani d 1
H H11 0.4533 0.6805 0.5458 0.030 Uiso calc 1
C C12 0.5594(3) 0.7043(4) 0.6264(2) 0.0313(9) Uani d 1
H H12 0.5795 0.6131 0.6234 0.038 Uiso calc 1
C C13 0.6037(3) 0.7976(4) 0.6779(2) 0.0334(10) Uani d 1
H H13 0.6527 0.7695 0.7129 0.040 Uiso calc 1
C C14 0.5763(2) 0.9309(4) 0.6779(2) 0.0278(9) Uani d 1
H H14 0.6066 0.9970 0.7121 0.033 Uiso calc 1
C C15 0.5031(2) 0.9676(3) 0.62682(19) 0.0190(7) Uani d 1
C C16 0.4712(2) 1.1104(3) 0.61762(19) 0.0197(8) Uani d 1
C C17 0.5086(2) 1.2213(4) 0.6617(2) 0.0272(9) Uani d 1
H H17 0.5558 1.2073 0.7019 0.033 Uiso calc 1
C C18 0.4759(3) 1.3511(4) 0.6460(2) 0.0294(9) Uani d 1
H H18 0.4998 1.4281 0.6755 0.035 Uiso calc 1
C C19 0.4070(2) 1.3679(4) 0.5859(2) 0.0279(9) Uani d 1
H H19 0.3850 1.4572 0.5724 0.033 Uiso calc 1
C C20 0.3711(2) 1.2534(4) 0.5464(2) 0.0229(8) Uani d 1
H H20 0.3229 1.2645 0.5069 0.027 Uiso calc 1
C C21 0.2685(2) 1.0230(3) 0.66996(17) 0.0139(7) Uani d 1
C C22 0.2545(2) 1.0030(3) 0.75023(17) 0.0144(7) Uani d 1
C C23 0.2148(2) 1.1040(3) 0.78405(17) 0.0147(7) Uani d 1
H H23 0.1922 1.1824 0.7551 0.018 Uiso calc 1
C C24 0.2075(2) 1.0922(3) 0.85994(17) 0.0140(7) Uani d 1
C C25 0.2373(2) 0.9754(3) 0.90225(18) 0.0151(7) Uani d 1
H H25 0.2345 0.9684 0.9545 0.018 Uiso calc 1
C C26 0.2715(2) 0.8687(3) 0.86660(18) 0.0156(7) Uani d 1
C C27 0.2982(2) 0.7339(3) 0.90773(19) 0.0194(8) Uani d 1
C C28 0.2803(2) 0.8831(3) 0.79174(18) 0.0155(7) Uani d 1
H H28 0.3043 0.8103 0.7683 0.019 Uiso calc 1
C C29 0.1689(2) 1.2103(3) 0.89620(18) 0.0164(7) Uani d 1
H H1W1 0.319(3) 0.597(4) 0.665(2) 0.023(13) Uiso d 1
H H2W1 0.331(3) 0.719(5) 0.656(2) 0.048(15) Uiso d 1
H H1W3 0.247(4) 1.359(5) 0.646(3) 0.06(2) Uiso d 1
H H2W3 0.210(2) 1.441(4) 0.679(2) 0.025(11) Uiso d 1
H H1W2 0.167(3) 0.445(5) 0.785(3) 0.040(14) Uiso d 1
H H2W2 0.213(4) 0.554(6) 0.786(3) 0.07(2) Uiso d 1
H HO2 0.230(3) 1.033(4) 0.42861(17) 0.046(13) Uiso d 1

loop_
_atom_site_aniso_label
_atom_site_aniso_U_11
_atom_site_aniso_U_22
_atom_site_aniso_U_33
_atom_site_aniso_U_12
_atom_site_aniso_U_13
_atom_site_aniso_U_23
Cu1 0.0200(2) 0.0156(2) 0.0150(2) -0.00017(19) 0.00539(16) 0.00193(16)
Cu2 0.0206(2) 0.0145(2) 0.0144(2) 0.00010(19) 0.00470(16) -0.00173(16)
N1 0.0169(16) 0.0198(16) 0.0206(15) 0.0001(13) 0.0025(12) 0.0030(12)
N2 0.0188(17) 0.0179(15) 0.0238(15) -0.0013(13) 0.0020(12) 0.0047(12)
N3 0.0219(17) 0.0127(14) 0.0219(15) 0.0010(13) 0.0074(12) 0.0013(12)
N4 0.0194(16) 0.0145(14) 0.0212(15) -0.0003(13) 0.0089(12) -0.0005(12)
O1 0.0297(16) 0.0224(13) 0.0139(12) -0.0009(11) 0.0103(10) -0.0014(10)
O2 0.0231(14) 0.0219(13) 0.0126(12) 0.0059(11) 0.0037(10) 0.0001(10)
O3 0.0273(14) 0.0140(12) 0.0129(11) 0.0038(11) 0.0055(10) 0.0039(9)
O4 0.0269(15) 0.0121(12) 0.0143(11) 0.0023(10) 0.0073(10) -0.0004(9)
O5 0.0297(16) 0.0229(13) 0.0206(13) 0.0099(12) 0.0034(11) -0.0018(10)
O6 0.0289(15) 0.0148(12) 0.0171(12) -0.0018(11) 0.0014(10) 0.0057(9)
O7 0.073(2) 0.0154(13) 0.0258(14) 0.0123(14) 0.0284(14) 0.0069(11)
OW1 0.0338(19) 0.0219(16) 0.0319(16) 0.0027(15) 0.0034(13) 0.0036(13)
OW2 0.072(3) 0.036(2) 0.0321(18) 0.017(2) 0.0165(19) 0.0101(16)
OW3 0.045(2) 0.0226(17) 0.0410(18) 0.0011(15) 0.0173(15) -0.0035(14)
C1 0.023(2) 0.023(2) 0.0257(19) 0.0012(16) 0.0068(15) 0.0026(15)
C2 0.030(2) 0.031(2) 0.031(2) 0.0102(19) 0.0102(17) -0.0026(17)
C3 0.027(2) 0.053(3) 0.029(2) 0.015(2) 0.0134(17) 0.0054(19)
C4 0.025(2) 0.045(3) 0.034(2) 0.002(2) 0.0132(18) 0.0188(19)
C5 0.017(2) 0.031(2) 0.0164(17) -0.0006(16) 0.0000(14) 0.0075(15)
C6 0.017(2) 0.024(2) 0.0252(19) -0.0016(16) 0.0003(15) 0.0075(15)
C7 0.027(2) 0.035(2) 0.032(2) -0.0047(19) 0.0059(17) 0.0130(18)
C8 0.032(3) 0.030(2) 0.047(3) -0.010(2) -0.003(2) 0.0211(19)
C9 0.027(2) 0.019(2) 0.044(2) -0.0035(17) -0.0032(18) 0.0053(17)
C10 0.021(2) 0.0183(19) 0.033(2) -0.0046(16) -0.0033(16) 0.0037(15)
C11 0.023(2) 0.0162(18) 0.037(2) 0.0001(16) 0.0105(16) -0.0020(15)
C12 0.036(3) 0.020(2) 0.042(2) 0.0066(19) 0.0158(19) 0.0030(17)
C13 0.020(2) 0.033(2) 0.045(2) 0.0023(19) 0.0013(17) 0.0094(19)
C14 0.023(2) 0.029(2) 0.029(2) -0.0034(18) 0.0017(16) 0.0028(16)
C15 0.018(2) 0.0194(18) 0.0217(18) -0.0025(15) 0.0086(14) -0.0011(14)
C16 0.018(2) 0.0201(18) 0.0233(18) -0.0016(16) 0.0092(15) -0.0012(14)
C17 0.025(2) 0.026(2) 0.030(2) -0.0043(17) 0.0042(16) -0.0067(16)
C18 0.033(2) 0.023(2) 0.034(2) -0.0073(18) 0.0109(18) -0.0060(16)
C19 0.029(2) 0.0156(19) 0.044(2) -0.0005(17) 0.0174(18) 0.0015(17)
C20 0.024(2) 0.0190(18) 0.0282(19) 0.0001(16) 0.0112(15) 0.0012(15)
C21 0.0168(18) 0.0121(16) 0.0116(15) -0.0035(14) 0.0005(13) -0.0018(12)
C22 0.0155(19) 0.0145(16) 0.0133(16) -0.0006(14) 0.0035(13) -0.0012(13)
C23 0.0167(18) 0.0128(16) 0.0129(16) -0.0013(14) -0.0005(13) 0.0010(12)
C24 0.0152(18) 0.0133(16) 0.0142(16) 0.0002(13) 0.0050(13) -0.0027(12)
C25 0.0182(19) 0.0152(17) 0.0123(15) -0.0033(14) 0.0045(13) 0.0010(12)
C26 0.0146(18) 0.0143(17) 0.0175(16) -0.0002(14) 0.0024(13) 0.0006(13)
C27 0.019(2) 0.0190(18) 0.0234(19) 0.0050(15) 0.0113(15) 0.0090(14)
C28 0.0168(18) 0.0148(16) 0.0158(16) 0.0001(15) 0.0053(13) -0.0003(13)
C29 0.0131(18) 0.0173(18) 0.0183(17) -0.0004(14) 0.0021(13) -0.0071(14)

loop_
_atom_type_symbol
_atom_type_description
_atom_type_scat_dispersion_real
_atom_type_scat_dispersion_imag
_atom_type_scat_source
C C 0.0033 0.0016 'International Tables Vol C Tables 4.2.6.8 and 6.1.1.4'
H H 0.0000 0.0000 'International Tables Vol C Tables 4.2.6.8 and 6.1.1.4'
Cu Cu 0.3201 1.2651 'International Tables Vol C Tables 4.2.6.8 and 6.1.1.4'
N N 0.0061 0.0033 'International Tables Vol C Tables 4.2.6.8 and 6.1.1.4'
O O 0.0106 0.0060 'International Tables Vol C Tables 4.2.6.8 and 6.1.1.4'

loop_
_geom_angle_atom_site_label_1
_geom_angle_atom_site_label_2
_geom_angle_atom_site_label_3
_geom_angle_site_symmetry_1
_geom_angle_site_symmetry_3
_geom_angle
_geom_angle_publ_flag
O2 Cu1 O1 . 4_585 94.05(10) no
O2 Cu1 N1 . . 173.34(10) no
O1 Cu1 N1 4_585 . 92.36(10) no
O2 Cu1 N2 . . 93.86(11) no
O1 Cu1 N2 4_585 . 165.70(11) no
N1 Cu1 N2 . . 80.24(12) no
O2 Cu1 O3 . . 89.55(9) no
O1 Cu1 O3 4_585 . 106.08(9) no
N1 Cu1 O3 . . 86.97(10) no
N2 Cu1 O3 . . 85.88(10) no
O2 Cu1 O5 . 4_585 71.33(8) no
O1 Cu1 O5 4_585 4_585 49.27(8) no
N1 Cu1 O5 . 4_585 114.46(9) no
N2 Cu1 O5 . 4_585 123.06(9) no
O3 Cu1 O5 . 4_585 145.28(8) no
O2 Cu1 Cu2 . . 22.78(7) no
O1 Cu1 Cu2 4_585 . 104.47(7) no
N1 Cu1 Cu2 . . 152.20(8) no
N2 Cu1 Cu2 . . 87.22(9) no
O3 Cu1 Cu2 . . 67.34(6) no
O5 Cu1 Cu2 4_585 . 93.18(5) no
O2 Cu2 O6 . 4_575 93.88(10) no
O2 Cu2 N3 . . 174.49(11) no
O6 Cu2 N3 4_575 . 91.55(10) no
O2 Cu2 N4 . . 94.59(11) no
O6 Cu2 N4 4_575 . 165.79(11) no
N3 Cu2 N4 . . 79.91(11) no
O2 Cu2 O4 . . 91.51(9) no
O6 Cu2 O4 4_575 . 101.62(9) no
N3 Cu2 O4 . . 88.26(10) no
N4 Cu2 O4 . . 89.54(9) no
O2 Cu2 O7 . 4_575 71.02(9) no
O6 Cu2 O7 4_575 4_575 50.63(8) no
N3 Cu2 O7 . 4_575 112.05(10) no
N4 Cu2 O7 . 4_575 122.32(9) no
O4 Cu2 O7 . 4_575 143.84(8) no
O2 Cu2 Cu1 . . 22.60(7) no
O6 Cu2 Cu1 4_575 . 105.09(7) no
N3 Cu2 Cu1 . . 154.86(8) no
N4 Cu2 Cu1 . . 86.86(8) no
O4 Cu2 Cu1 . . 70.23(6) no
O7 Cu2 Cu1 4_575 . 93.09(6) no
C1 N1 C5 . . 118.8(3) no
C1 N1 Cu1 . . 125.9(2) no
C5 N1 Cu1 . . 115.2(2) no
C10 N2 C6 . . 119.4(3) no
C10 N2 Cu1 . . 125.3(2) no
C6 N2 Cu1 . . 113.5(2) no
C11 N3 C15 . . 119.0(3) no
C11 N3 Cu2 . . 127.0(2) no
C15 N3 Cu2 . . 113.4(2) no
C16 N4 C20 . . 119.4(3) no
C16 N4 Cu2 . . 113.6(2) no
C20 N4 Cu2 . . 125.9(2) no
C29 O1 Cu1 . 4_586 114.7(2) no
Cu1 O2 Cu2 . . 134.61(12) no
Cu1 O2 HO2 . . 110(3) no
Cu2 O2 HO2 . . 115(3) no
C21 O3 Cu1 . . 118.31(19) no
C21 O4 Cu2 . . 123.51(19) no
C27 O6 Cu2 . 4_576 113.2(2) no
H1W1 OW1 H2W1 . . 98(4) no
H1W2 OW2 H2W2 . . 109(5) no
H1W3 OW3 H2W3 . . 101(5) no
N1 C1 C2 . . 122.0(3) no
N1 C1 H1 . . 119.0 no
C2 C1 H1 . . 119.0 no
C3 C2 C1 . . 119.5(4) no
C3 C2 H2 . . 120.2 no
C1 C2 H2 . . 120.2 no
C2 C3 C4 . . 118.4(4) no
C2 C3 H3 . . 120.8 no
C4 C3 H3 . . 120.8 no
C5 C4 C3 . . 119.2(4) no
C5 C4 H4 . . 120.4 no
C3 C4 H4 . . 120.4 no
N1 C5 C4 . . 122.1(3) no
N1 C5 C6 . . 114.1(3) no
C4 C5 C6 . . 123.9(3) no
N2 C6 C7 . . 121.2(3) no
N2 C6 C5 . . 115.1(3) no
C7 C6 C5 . . 123.7(3) no
C8 C7 C6 . . 118.8(4) no
C8 C7 H7 . . 120.6 no
C6 C7 H7 . . 120.6 no
C7 C8 C9 . . 119.9(4) no
C7 C8 H8 . . 120.1 no
C9 C8 H8 . . 120.1 no
C8 C9 C10 . . 118.9(4) no
C8 C9 H9 . . 120.5 no
C10 C9 H9 . . 120.5 no
N2 C10 C9 . . 121.8(4) no
N2 C10 H10 . . 119.1 no
C9 C10 H10 . . 119.1 no
N3 C11 C12 . . 121.7(3) no
N3 C11 H11 . . 119.1 no
C12 C11 H11 . . 119.1 no
C13 C12 C11 . . 119.0(3) no
C13 C12 H12 . . 120.5 no
C11 C12 H12 . . 120.5 no
C14 C13 C12 . . 119.5(4) no
C14 C13 H13 . . 120.3 no
C12 C13 H13 . . 120.3 no
C13 C14 C15 . . 118.6(4) no
C13 C14 H14 . . 120.7 no
C15 C14 H14 . . 120.7 no
N3 C15 C14 . . 122.0(3) no
N3 C15 C16 . . 114.7(3) no
C14 C15 C16 . . 123.3(3) no
N4 C16 C17 . . 121.8(3) no
N4 C16 C15 . . 114.4(3) no
C17 C16 C15 . . 123.8(3) no
C18 C17 C16 . . 119.0(4) no
C18 C17 H17 . . 120.5 no
C16 C17 H17 . . 120.5 no
C17 C18 C19 . . 118.8(4) no
C17 C18 H18 . . 120.6 no
C19 C18 H18 . . 120.6 no
C20 C19 C18 . . 119.3(3) no
C20 C19 H19 . . 120.3 no
C18 C19 H19 . . 120.3 no
N4 C20 C19 . . 121.5(3) no
N4 C20 H20 . . 119.2 no
C19 C20 H20 . . 119.2 no
O4 C21 O3 . . 125.5(3) no
O4 C21 C22 . . 117.8(3) no
O3 C21 C22 . . 116.6(3) no
C23 C22 C28 . . 118.3(3) no
C23 C22 C21 . . 120.3(3) no
C28 C22 C21 . . 121.3(3) no
C22 C23 C24 . . 121.0(3) no
C22 C23 H23 . . 119.5 no
C24 C23 H23 . . 119.5 no
C25 C24 C23 . . 120.2(3) no
C25 C24 C29 . . 120.8(3) no
C23 C24 C29 . . 119.0(3) no
C24 C25 C26 . . 119.0(3) no
C24 C25 H25 . . 120.5 no
C26 C25 H25 . . 120.5 no
C28 C26 C25 . . 120.2(3) no
C28 C26 C27 . . 118.5(3) no
C25 C26 C27 . . 121.3(3) no
O7 C27 O6 . . 124.4(3) no
O7 C27 C26 . . 118.4(3) no
O6 C27 C26 . . 117.2(3) no
C26 C28 C22 . . 121.0(3) no
C26 C28 H28 . . 119.5 no
C22 C28 H28 . . 119.5 no
O5 C29 O1 . . 125.3(3) no
O5 C29 C24 . . 118.2(3) no
O1 C29 C24 . . 116.5(3) no

loop_
_geom_bond_atom_site_label_1
_geom_bond_atom_site_label_2
_geom_bond_site_symmetry_2
_geom_bond_distance
_geom_bond_publ_flag
Cu1 O2 . 1.903(2) no
Cu1 O1 4_585 1.961(2) no
Cu1 N1 . 2.015(3) no
Cu1 N2 . 2.026(3) no
Cu1 O3 . 2.305(2) no
Cu1 O5 4_585 2.935(2) no
Cu1 Cu2 . 3.5251(6) no
Cu2 O2 . 1.918(2) no
Cu2 O6 4_575 1.980(2) no
Cu2 N3 . 2.017(3) no
Cu2 N4 . 2.019(3) no
Cu2 O4 . 2.301(2) no
Cu2 O7 4_575 2.866(2) no
N1 C1 . 1.332(4) no
N1 C5 . 1.348(4) no
N2 C10 . 1.340(4) no
N2 C6 . 1.353(5) no
N3 C11 . 1.337(4) no
N3 C15 . 1.343(4) no
N4 C16 . 1.337(4) no
N4 C20 . 1.348(4) no
O1 C29 . 1.263(4) no
O1 Cu1 4_586 1.961(2) no
O2 HO2 . 0.90(2) no
O3 C21 . 1.263(4) no
O4 C21 . 1.261(4) no
O5 C29 . 1.242(4) no
O6 C27 . 1.272(4) no
O6 Cu2 4_576 1.980(2) no
O7 C27 . 1.239(4) no
OW1 H1W1 . 0.76(4) no
OW1 H2W1 . 0.84(5) no
OW2 H1W2 . 0.79(4) no
OW2 H2W2 . 0.79(6) no
OW3 H1W3 . 0.72(5) no
OW3 H2W3 . 0.89(4) no
C1 C2 . 1.380(5) no
C1 H1 . 0.9500 no
C2 C3 . 1.376(5) no
C2 H2 . 0.9500 no
C3 C4 . 1.389(6) no
C3 H3 . 0.9500 no
C4 C5 . 1.373(5) no
C4 H4 . 0.9500 no
C5 C6 . 1.476(5) no
C6 C7 . 1.393(5) no
C7 C8 . 1.377(6) no
C7 H7 . 0.9500 no
C8 C9 . 1.377(6) no
C8 H8 . 0.9500 no
C9 C10 . 1.383(5) no
C9 H9 . 0.9500 no
C10 H10 . 0.9500 no
C11 C12 . 1.388(5) no
C11 H11 . 0.9500 no
C12 C13 . 1.382(5) no
C12 H12 . 0.9500 no
C13 C14 . 1.369(5) no
C13 H13 . 0.9500 no
C14 C15 . 1.396(5) no
C14 H14 . 0.9500 no
C15 C16 . 1.479(5) no
C16 C17 . 1.397(5) no
C17 C18 . 1.375(5) no
C17 H17 . 0.9500 no
C18 C19 . 1.396(6) no
C18 H18 . 0.9500 no
C19 C20 . 1.380(5) no
C19 H19 . 0.9500 no
C20 H20 . 0.9500 no
C21 C22 . 1.517(4) no
C22 C23 . 1.389(4) no
C22 C28 . 1.396(4) no
C23 C24 . 1.395(4) no
C23 H23 . 0.9500 no
C24 C25 . 1.393(4) no
C24 C29 . 1.522(4) no
C25 C26 . 1.397(4) no
C25 H25 . 0.9500 no
C26 C28 . 1.386(4) no
C26 C27 . 1.518(4) no
C28 H28 . 0.9500 no

loop_
_geom_hbond_atom_site_label_D
_geom_hbond_atom_site_label_H
_geom_hbond_atom_site_label_A
_geom_hbond_site_symmetry_A
_geom_hbond_distance_DH
_geom_hbond_distance_HA
_geom_hbond_distance_DA
_geom_hbond_angle_DHA
_geom_hbond_publ_flag
OW1 H1W1 OW3 1_545 0.76(4) 2.09(4) 2.834(5) 168(4) yes
OW1 H2W1 O4 . 0.84(5) 2.08(5) 2.878(4) 159(4) yes
OW3 H1W3 O3 . 0.72(5) 2.18(5) 2.880(4) 165(6) yes
OW3 H2W3 OW2 1_565 0.89(4) 1.88(4) 2.729(5) 161(4) yes
OW2 H1W2 O5 1_545 0.79(4) 1.94(5) 2.716(5) 164(4) yes
OW2 H2W2 O7 . 0.79(6) 2.01(6) 2.774(6) 163(6) yes
O2 HO2 O5 4_585 0.90(2) 2.35(3) 2.943(3) 123(3) yes
O2 HO2 O7 4_575 0.90(2) 2.37(4) 2.884(3) 116(3) yes

loop_
_geom_torsion_atom_site_label_1
_geom_torsion_atom_site_label_2
_geom_torsion_atom_site_label_3
_geom_torsion_atom_site_label_4
_geom_torsion_site_symmetry_1
_geom_torsion
C5 N1 C1 C2 . -0.6(5)
Cu1 N1 C1 C2 . -176.2(3)
N1 C1 C2 C3 . 1.0(6)
C1 C2 C3 C4 . -1.6(6)
C2 C3 C4 C5 . 1.9(6)
C1 N1 C5 C4 . 0.8(5)
Cu1 N1 C5 C4 . 176.9(3)
C1 N1 C5 C6 . -179.9(3)
Cu1 N1 C5 C6 . -3.8(4)
C3 C4 C5 N1 . -1.5(6)
C3 C4 C5 C6 . 179.3(4)
C10 N2 C6 C7 . 1.7(5)
Cu1 N2 C6 C7 . -163.8(3)
C10 N2 C6 C5 . 179.6(3)
Cu1 N2 C6 C5 . 14.2(4)
N1 C5 C6 N2 . -7.0(4)
C4 C5 C6 N2 . 172.3(4)
N1 C5 C6 C7 . 170.9(3)
C4 C5 C6 C7 . -9.8(6)
N2 C6 C7 C8 . -0.3(6)
C5 C6 C7 C8 . -178.1(3)
C6 C7 C8 C9 . -0.6(6)
C7 C8 C9 C10 . 0.2(6)
C6 N2 C10 C9 . -2.1(5)
Cu1 N2 C10 C9 . 161.5(3)
C8 C9 C10 N2 . 1.1(6)
C15 N3 C11 C12 . -0.1(5)
Cu2 N3 C11 C12 . -170.4(3)
N3 C11 C12 C13 . 3.5(6)
C11 C12 C13 C14 . -4.1(6)
C12 C13 C14 C15 . 1.5(6)
C11 N3 C15 C14 . -2.6(5)
Cu2 N3 C15 C14 . 168.9(3)
C11 N3 C15 C16 . 174.6(3)
Cu2 N3 C15 C16 . -13.9(4)
C13 C14 C15 N3 . 2.0(5)
C13 C14 C15 C16 . -175.0(3)
C20 N4 C16 C17 . 3.5(5)
Cu2 N4 C16 C17 . -164.9(3)
C20 N4 C16 C15 . -176.3(3)
Cu2 N4 C16 C15 . 15.3(3)
N3 C15 C16 N4 . -0.9(4)
C14 C15 C16 N4 . 176.3(3)
N3 C15 C16 C17 . 179.3(3)
C14 C15 C16 C17 . -3.5(5)
N4 C16 C17 C18 . -2.7(5)
C15 C16 C17 C18 . 177.1(3)
C16 C17 C18 C19 . -0.6(5)
C17 C18 C19 C20 . 3.1(6)
C16 N4 C20 C19 . -0.9(5)
Cu2 N4 C20 C19 . 166.0(3)
C18 C19 C20 N4 . -2.5(5)
Cu2 O4 C21 O3 . 6.5(5)
Cu2 O4 C21 C22 . -173.1(2)
Cu1 O3 C21 O4 . 53.4(4)
Cu1 O3 C21 C22 . -127.0(2)
O4 C21 C22 C23 . -180.0(3)
O3 C21 C22 C23 . 0.4(5)
O4 C21 C22 C28 . -0.5(5)
O3 C21 C22 C28 . 179.9(3)
C28 C22 C23 C24 . 5.8(5)
C21 C22 C23 C24 . -174.7(3)
C22 C23 C24 C25 . -2.5(5)
C22 C23 C24 C29 . 175.6(3)
C23 C24 C25 C26 . -2.5(5)
C29 C24 C25 C26 . 179.4(3)
C24 C25 C26 C28 . 4.2(5)
C24 C25 C26 C27 . -174.6(3)
Cu2 O6 C27 O7 4_576 0.6(5)
Cu2 O6 C27 C26 4_576 179.1(2)
C28 C26 C27 O7 . -21.4(5)
C25 C26 C27 O7 . 157.4(3)
C28 C26 C27 O6 . 160.0(3)
C25 C26 C27 O6 . -21.2(5)
C25 C26 C28 C22 . -0.8(5)
C27 C26 C28 C22 . 178.0(3)
C23 C22 C28 C26 . -4.1(5)
C21 C22 C28 C26 . 176.4(3)
Cu1 O1 C29 O5 4_586 -18.6(4)
Cu1 O1 C29 C24 4_586 160.4(2)
C25 C24 C29 O5 . -175.9(3)
C23 C24 C29 O5 . 6.0(5)
C25 C24 C29 O1 . 5.1(5)
C23 C24 C29 O1 . -173.0(3)
